data_7707477
loop_
_publ_author_name
'Gopalakrishnan, Durairaj'
'Saravanan, S.'
'Merckx, Ronald'
'Madan Kumar, Arumugam'
'Khamrang, Themmila'
'Velusamy, Marappan'
'Vasanth, K.'
'Sunitha, S.'
'Hoogenboom, Richard'
'Maji, Samarendra'
'Ganeshpandian, Mani'

_publ_section_title
;
 <i>N</i>,<i>N</i>-Ru(II)-<i>p</i>-cymene-poly(<i>N</i>-vinylpyrrolidone)
 surface functionalized gold nanoparticles: from organoruthenium complex
 to nanomaterial for antiproliferative activity.
;
_journal_issue 23
_journal_name_full 'Dalton transactions (Cambridge, England : 2003)'
_journal_page_first 8232
_journal_page_last 8242
_journal_paper_doi 10.1039/d1dt00694k
_journal_volume 50
_journal_year 2021
_chemical_formula_sum 'C37 H36 Cl3 F6 N2 O2 P Ru'
_chemical_formula_weight 893.07
_space_group_crystal_system monoclinic
_space_group_IT_number 14
_space_group_name_Hall '-P 2ybc'
_space_group_name_H-M_alt 'P 1 21/c 1'
_atom_sites_solution_hydrogens geom
_audit_creation_method SHELXL-2013
_audit_update_record
;
2021-02-02 deposited with the CCDC.	2021-05-10 downloaded from the CCDC.
;
_cell_angle_alpha 90
_cell_angle_beta 97.107(7)
_cell_angle_gamma 90
_cell_formula_units_Z 4
_cell_length_a 10.4890(7)
_cell_length_b 16.8744(10)
_cell_length_c 21.4270(12)
_cell_measurement_reflns_used 7630
_cell_measurement_temperature 293(2)
_cell_measurement_theta_max 26.367
_cell_measurement_theta_min 3.487
_cell_volume 3763.3(4)
_computing_structure_refinement 'SHELXL-2013 (Sheldrick, 2013)'
_diffrn_ambient_temperature 293(2)
_diffrn_measured_fraction_theta_full 0.992
_diffrn_measured_fraction_theta_max 0.992
_diffrn_measurement_device_type EOS,Gemini
_diffrn_radiation_type MoK\a
_diffrn_radiation_wavelength 0.71073
_diffrn_reflns_av_R_equivalents 0.0286
_diffrn_reflns_av_unetI/netI 0.0510
_diffrn_reflns_Laue_measured_fraction_full 0.992
_diffrn_reflns_Laue_measured_fraction_max 0.992
_diffrn_reflns_limit_h_max 13
_diffrn_reflns_limit_h_min -12
_diffrn_reflns_limit_k_max 21
_diffrn_reflns_limit_k_min -19
_diffrn_reflns_limit_l_max 26
_diffrn_reflns_limit_l_min -26
_diffrn_reflns_number 14712
_diffrn_reflns_point_group_measured_fraction_full 0.992
_diffrn_reflns_point_group_measured_fraction_max 0.992
_diffrn_reflns_theta_full 26.000
_diffrn_reflns_theta_max 26.367
_diffrn_reflns_theta_min 3.487
_exptl_absorpt_coefficient_mu 0.738
_exptl_crystal_colour black
_exptl_crystal_density_diffrn 1.576
_exptl_crystal_description cube
_exptl_crystal_F_000 1808
_exptl_crystal_size_max 0.55
_exptl_crystal_size_mid 0.48
_exptl_crystal_size_min 0.40
_refine_diff_density_max 1.889
_refine_diff_density_min -1.254
_refine_diff_density_rms 0.100
_refine_ls_extinction_method none
_refine_ls_goodness_of_fit_ref 1.053
_refine_ls_hydrogen_treatment constr
_refine_ls_matrix_type full
_refine_ls_number_parameters 469
_refine_ls_number_reflns 7630
_refine_ls_number_restraints 0
_refine_ls_restrained_S_all 1.053
_refine_ls_R_factor_all 0.0861
_refine_ls_R_factor_gt 0.0665
_refine_ls_shift/su_max 0.000
_refine_ls_shift/su_mean 0.000
_refine_ls_structure_factor_coef Fsqd
_refine_ls_weighting_details 'w=1/[\s^2^(Fo^2^)+(0.0819P)^2^+9.6840P] where P=(Fo^2^+2Fc^2^)/3'
_refine_ls_weighting_scheme calc
_refine_ls_wR_factor_gt 0.1662
_refine_ls_wR_factor_ref 0.1800
_reflns_Friedel_coverage 0.000
_reflns_number_gt 5971
_reflns_number_total 7630
_reflns_threshold_expression 'I > 2\s(I)'
_cod_data_source_file d1dt00694k2.cif
_cod_data_source_block shelx
_cod_depositor_comments 'Adding full bibliography for 7707477.cif.'
_cod_original_sg_symbol_H-M 'P 21/c'
_cod_database_code 7707477
_shelx_space_group_comment
;
The symmetry employed for this shelxl refinement is uniquely defined
by the following loop, which should always be used as a source of
symmetry information in preference to the above space-group names.
They are only intended as comments.
;
_shelxl_version_number 2013-4

loop_
_space_group_symop_operation_xyz
'x, y, z'
'-x, y+1/2, -z+1/2'
'-x, -y, -z'
'x, -y-1/2, z-1/2'

loop_
_atom_site_label
_atom_site_type_symbol
_atom_site_fract_x
_atom_site_fract_y
_atom_site_fract_z
_atom_site_U_iso_or_equiv
_atom_site_adp_type
_atom_site_occupancy
_atom_site_site_symmetry_order
_atom_site_calc_flag
_atom_site_refinement_flags_posn
_atom_site_refinement_flags_adp
_atom_site_refinement_flags_occupancy
_atom_site_disorder_assembly
_atom_site_disorder_group
Ru1 Ru 0.56070(4) 0.29152(2) 0.35117(2) 0.03385(15) Uani 1 1 d . . . . .
Cl1 Cl 0.40411(13) 0.30746(9) 0.42194(6) 0.0483(3) Uani 1 1 d . . . . .
P1 P 0.8457(2) -0.04029(12) 0.67630(9) 0.0690(5) Uani 1 1 d . . . . .
Cl2 Cl 0.9975(3) 0.1677(2) 0.82189(19) 0.1481(13) Uani 1 1 d . . . . .
N2 N 0.6553(4) 0.3817(2) 0.40441(18) 0.0341(9) Uani 1 1 d . . . . .
N1 N 0.6638(4) 0.2294(2) 0.42505(19) 0.0358(9) Uani 1 1 d . . . . .
O2 O 0.5933(5) 0.7054(2) 0.3704(2) 0.0590(11) Uani 1 1 d . . . . .
C11 C 0.7183(4) 0.3585(3) 0.4568(2) 0.0327(10) Uani 1 1 d . . . . .
C12 C 0.7238(5) 0.2725(3) 0.4687(2) 0.0352(11) Uani 1 1 d . . . . .
C10 C 0.7858(5) 0.3981(3) 0.5119(2) 0.0393(11) Uani 1 1 d . . . . .
C13 C 0.6650(5) 0.1448(3) 0.4306(2) 0.0387(11) Uani 1 1 d . . . . .
C20 C 0.6370(5) 0.4647(3) 0.3942(2) 0.0339(10) Uani 1 1 d . . . . .
C4 C 0.7929(5) 0.2600(3) 0.5314(2) 0.0387(11) Uani 1 1 d . . . . .
C5 C 0.8266(5) 0.3369(3) 0.5540(2) 0.0406(12) Uani 1 1 d . . . . .
C23 C 0.6020(6) 0.6258(3) 0.3793(2) 0.0439(12) Uani 1 1 d . . . . .
C32 C 0.5164(6) 0.1938(3) 0.2836(3) 0.0508(14) Uani 1 1 d . . . . .
H32 H 0.5078 0.1399 0.2996 0.061 Uiso 1 1 calc R U . . .
O1 O 0.6563(6) -0.0974(3) 0.4481(3) 0.0899(17) Uani 1 1 d . . . . .
C26 C 0.4912(7) 0.7457(4) 0.3939(3) 0.0626(17) Uani 1 1 d . . . . .
H26A H 0.4959 0.8012 0.3845 0.094 Uiso 1 1 calc R U . . .
H26B H 0.4975 0.7385 0.4386 0.094 Uiso 1 1 calc R U . . .
H26C H 0.4107 0.7248 0.3745 0.094 Uiso 1 1 calc R U . . .
C21 C 0.7153(6) 0.5070(3) 0.3601(3) 0.0513(15) Uani 1 1 d . . . . .
H21 H 0.7794 0.4816 0.3413 0.062 Uiso 1 1 calc R U . . .
C18 C 0.5502(5) 0.1032(3) 0.4246(3) 0.0445(12) Uani 1 1 d . . . . .
H18 H 0.4726 0.1302 0.4169 0.053 Uiso 1 1 calc R U . . .
C9 C 0.8114(6) 0.4750(3) 0.5280(3) 0.0535(15) Uani 1 1 d . . . . .
H9 H 0.7844 0.5162 0.5007 0.064 Uiso 1 1 calc R U . . .
C31 C 0.4122(6) 0.2443(4) 0.2800(3) 0.0499(14) Uani 1 1 d . . . . .
H31 H 0.3320 0.2248 0.2936 0.060 Uiso 1 1 calc R U . . .
C14 C 0.7803(6) 0.1045(3) 0.4402(3) 0.0489(13) Uani 1 1 d . . . . .
H14 H 0.8575 0.1321 0.4431 0.059 Uiso 1 1 calc R U . . .
C30 C 0.4242(6) 0.3275(4) 0.2682(2) 0.0484(14) Uani 1 1 d . . . . .
C3 C 0.8246(6) 0.1966(4) 0.5703(3) 0.0502(14) Uani 1 1 d . . . . .
H3 H 0.8014 0.1454 0.5574 0.060 Uiso 1 1 calc R U . . .
C22 C 0.6984(6) 0.5873(4) 0.3538(3) 0.0572(16) Uani 1 1 d . . . . .
H22 H 0.7536 0.6163 0.3318 0.069 Uiso 1 1 calc R U . . .
C35 C 0.5465(6) 0.3551(3) 0.2607(2) 0.0474(13) Uani 1 1 d . . . . .
H35 H 0.5615 0.4125 0.2612 0.057 Uiso 1 1 calc R U . . .
C34 C 0.6540(6) 0.3038(4) 0.2659(2) 0.0508(15) Uani 1 1 d . . . . .
H34 H 0.7405 0.3265 0.2690 0.061 Uiso 1 1 calc R U . . .
C33 C 0.6398(6) 0.2229(4) 0.2770(3) 0.0518(15) Uani 1 1 d . . . . .
C8 C 0.8802(7) 0.4899(4) 0.5876(3) 0.071(2) Uani 1 1 d . . . . .
H8 H 0.8991 0.5422 0.5990 0.085 Uiso 1 1 calc R U . . .
C6 C 0.8951(5) 0.3512(4) 0.6137(3) 0.0495(14) Uani 1 1 d . . . . .
F5 F 0.8766(8) -0.1044(4) 0.7286(3) 0.159(3) Uani 1 1 d . . . . .
C16 C 0.6649(7) -0.0178(3) 0.4417(3) 0.0592(17) Uani 1 1 d . . . . .
C2 C 0.8932(7) 0.2105(4) 0.6306(3) 0.0605(17) Uani 1 1 d . . . . .
H2 H 0.9148 0.1675 0.6569 0.073 Uiso 1 1 calc R U . . .
C28 C 0.3059(7) 0.3790(5) 0.2624(3) 0.0655(18) Uani 1 1 d . . . . .
H28 H 0.2565 0.3654 0.2969 0.079 Uiso 1 1 calc R U . . .
C24 C 0.5207(6) 0.5823(3) 0.4118(3) 0.0512(14) Uani 1 1 d . . . . .
H24 H 0.4540 0.6073 0.4290 0.061 Uiso 1 1 calc R U . . .
C1 C 0.9287(6) 0.2846(4) 0.6511(3) 0.0608(17) Uani 1 1 d . . . . .
H1 H 0.9758 0.2910 0.6905 0.073 Uiso 1 1 calc R U . . .
C17 C 0.5513(7) 0.0224(3) 0.4300(3) 0.0558(16) Uani 1 1 d . . . . .
H17 H 0.4741 -0.0054 0.4256 0.067 Uiso 1 1 calc R U . . .
C25 C 0.5384(6) 0.5019(3) 0.4189(3) 0.0465(13) Uani 1 1 d . . . . .
H25 H 0.4830 0.4726 0.4405 0.056 Uiso 1 1 calc R U . . .
C15 C 0.7803(7) 0.0224(4) 0.4456(3) 0.0593(16) Uani 1 1 d . . . . .
H15 H 0.8575 -0.0053 0.4519 0.071 Uiso 1 1 calc R U . . .
C7 C 0.9204(7) 0.4317(4) 0.6294(3) 0.0644(18) Uani 1 1 d . . . . .
H7 H 0.9647 0.4447 0.6683 0.077 Uiso 1 1 calc R U . . .
C36 C 0.7535(7) 0.1683(5) 0.2814(4) 0.074(2) Uani 1 1 d . . . . .
H36A H 0.7264 0.1153 0.2891 0.111 Uiso 1 1 calc R U . . .
H36B H 0.8163 0.1850 0.3153 0.111 Uiso 1 1 calc R U . . .
H36C H 0.7905 0.1698 0.2426 0.111 Uiso 1 1 calc R U . . .
F4 F 0.7707(7) -0.1023(4) 0.6334(3) 0.154(3) Uani 1 1 d . . . . .
C27 C 0.3331(10) 0.4660(6) 0.2657(5) 0.113(3) Uani 1 1 d . . . . .
H27A H 0.2535 0.4948 0.2619 0.169 Uiso 1 1 calc R U . . .
H27B H 0.3807 0.4808 0.2320 0.169 Uiso 1 1 calc R U . . .
H27C H 0.3825 0.4783 0.3052 0.169 Uiso 1 1 calc R U . . .
C19 C 0.7669(10) -0.1403(5) 0.4730(4) 0.101(3) Uani 1 1 d . . . . .
H19A H 0.7460 -0.1956 0.4750 0.151 Uiso 1 1 calc R U . . .
H19B H 0.7965 -0.1213 0.5144 0.151 Uiso 1 1 calc R U . . .
H19C H 0.8333 -0.1333 0.4464 0.151 Uiso 1 1 calc R U . . .
F1 F 0.8936(11) 0.0211(5) 0.7258(4) 0.210(4) Uani 1 1 d . . . . .
F6 F 0.7118(9) -0.0317(7) 0.7031(4) 0.201(4) Uani 1 1 d . . . . .
F2 F 0.8038(12) 0.0208(4) 0.6267(4) 0.217(5) Uani 1 1 d . . . . .
C29 C 0.2243(9) 0.3592(7) 0.2008(4) 0.120(4) Uani 1 1 d . . . . .
H29A H 0.2068 0.3033 0.1991 0.180 Uiso 1 1 calc R U . . .
H29B H 0.2697 0.3738 0.1662 0.180 Uiso 1 1 calc R U . . .
H29C H 0.1448 0.3879 0.1980 0.180 Uiso 1 1 calc R U . . .
Cl3 Cl 1.0468(4) 0.2041(2) 0.9544(2) 0.191(2) Uani 1 1 d . . . . .
F3 F 0.9630(8) -0.0589(10) 0.6513(6) 0.299(8) Uani 1 1 d . . . . .
C37 C 1.0763(9) 0.2315(6) 0.8816(7) 0.136(5) Uani 1 1 d . . . . .
H37A H 1.1682 0.2303 0.8797 0.164 Uiso 1 1 calc R U . . .
H37B H 1.0470 0.2855 0.8736 0.164 Uiso 1 1 calc R U . . .

loop_
_atom_site_aniso_label
_atom_site_aniso_U_11
_atom_site_aniso_U_22
_atom_site_aniso_U_33
_atom_site_aniso_U_23
_atom_site_aniso_U_13
_atom_site_aniso_U_12
Ru1 0.0384(2) 0.0332(2) 0.0286(2) 0.00004(16) -0.00114(16) -0.00380(17)
Cl1 0.0425(7) 0.0596(9) 0.0435(7) -0.0007(6) 0.0085(6) -0.0043(6)
P1 0.0860(14) 0.0631(11) 0.0538(10) 0.0020(9) -0.0078(10) -0.0102(10)
Cl2 0.103(2) 0.127(2) 0.198(4) 0.041(2) -0.044(2) 0.0161(18)
N2 0.038(2) 0.032(2) 0.032(2) 0.0010(17) 0.0035(17) -0.0040(17)
N1 0.037(2) 0.033(2) 0.037(2) 0.0000(18) 0.0013(18) -0.0008(17)
O2 0.080(3) 0.036(2) 0.064(3) 0.0085(19) 0.021(2) 0.004(2)
C11 0.030(2) 0.036(3) 0.031(2) -0.004(2) 0.002(2) -0.007(2)
C12 0.034(3) 0.037(3) 0.033(2) -0.001(2) 0.001(2) 0.001(2)
C10 0.038(3) 0.043(3) 0.035(3) -0.006(2) -0.002(2) -0.004(2)
C13 0.053(3) 0.029(2) 0.033(2) -0.003(2) 0.000(2) -0.003(2)
C20 0.037(3) 0.035(3) 0.029(2) 0.000(2) 0.001(2) -0.004(2)
C4 0.037(3) 0.039(3) 0.039(3) 0.001(2) 0.000(2) 0.003(2)
C5 0.036(3) 0.047(3) 0.038(3) -0.002(2) -0.001(2) 0.002(2)
C23 0.059(3) 0.035(3) 0.038(3) 0.003(2) 0.008(3) -0.004(2)
C32 0.069(4) 0.043(3) 0.037(3) -0.005(2) -0.004(3) -0.009(3)
O1 0.130(5) 0.033(2) 0.100(4) 0.005(3) -0.013(4) 0.000(3)
C26 0.088(5) 0.038(3) 0.061(4) -0.001(3) 0.006(4) 0.014(3)
C21 0.053(3) 0.043(3) 0.063(4) 0.005(3) 0.026(3) 0.002(3)
C18 0.046(3) 0.041(3) 0.045(3) 0.005(2) 0.000(2) -0.005(2)
C9 0.068(4) 0.040(3) 0.049(3) -0.001(3) -0.009(3) -0.011(3)
C31 0.051(3) 0.060(4) 0.036(3) -0.003(3) -0.006(2) -0.016(3)
C14 0.043(3) 0.045(3) 0.057(3) -0.005(3) 0.001(3) 0.001(2)
C30 0.061(4) 0.051(3) 0.029(3) 0.001(2) -0.011(2) -0.001(3)
C3 0.053(3) 0.053(4) 0.042(3) 0.004(3) -0.003(3) 0.003(3)
C22 0.061(4) 0.046(3) 0.070(4) 0.013(3) 0.029(3) -0.005(3)
C35 0.067(4) 0.045(3) 0.029(3) 0.003(2) 0.000(3) -0.004(3)
C34 0.064(4) 0.059(4) 0.032(3) -0.005(3) 0.012(3) -0.013(3)
C33 0.072(4) 0.051(3) 0.032(3) -0.008(2) 0.005(3) 0.002(3)
C8 0.086(5) 0.056(4) 0.064(4) -0.018(3) -0.016(4) -0.016(4)
C6 0.044(3) 0.067(4) 0.036(3) -0.007(3) -0.004(2) -0.001(3)
F5 0.202(7) 0.158(6) 0.107(5) 0.052(4) -0.025(5) 0.020(5)
C16 0.092(5) 0.032(3) 0.050(3) 0.000(3) -0.007(3) 0.001(3)
C2 0.069(4) 0.064(4) 0.045(3) 0.010(3) -0.006(3) 0.014(3)
C28 0.062(4) 0.083(5) 0.048(3) 0.005(3) -0.005(3) 0.019(4)
C24 0.060(4) 0.039(3) 0.058(4) -0.002(3) 0.022(3) 0.007(3)
C1 0.056(4) 0.084(5) 0.038(3) 0.003(3) -0.011(3) 0.013(3)
C17 0.069(4) 0.040(3) 0.055(4) 0.007(3) -0.004(3) -0.018(3)
C25 0.054(3) 0.036(3) 0.053(3) 0.006(2) 0.020(3) -0.004(2)
C15 0.073(4) 0.041(3) 0.061(4) 0.000(3) -0.006(3) 0.014(3)
C7 0.068(4) 0.076(5) 0.043(3) -0.017(3) -0.016(3) -0.008(4)
C36 0.077(5) 0.074(5) 0.072(5) -0.016(4) 0.016(4) 0.020(4)
F4 0.166(6) 0.145(6) 0.136(5) -0.042(5) -0.040(5) -0.023(5)
C27 0.118(8) 0.087(7) 0.125(8) -0.010(6) -0.013(6) 0.046(6)
C19 0.164(9) 0.049(4) 0.080(5) 0.009(4) -0.023(6) 0.019(5)
F1 0.310(12) 0.134(6) 0.163(7) -0.049(5) -0.062(8) -0.060(7)
F6 0.161(7) 0.299(12) 0.146(7) -0.013(8) 0.031(6) 0.047(8)
F2 0.386(14) 0.106(5) 0.144(6) 0.067(5) -0.028(8) -0.014(7)
C29 0.095(7) 0.162(10) 0.087(6) -0.016(6) -0.048(5) 0.047(7)
Cl3 0.176(3) 0.173(3) 0.256(5) -0.113(3) 0.153(4) -0.086(3)
F3 0.113(6) 0.52(2) 0.284(13) 0.086(14) 0.120(8) 0.032(10)
C37 0.059(5) 0.084(7) 0.269(16) 0.011(9) 0.032(8) -0.008(5)

loop_
_atom_type_symbol
_atom_type_description
_atom_type_scat_dispersion_real
_atom_type_scat_dispersion_imag
_atom_type_scat_source
C C 0.0033 0.0016 'International Tables Vol C Tables 4.2.6.8 and 6.1.1.4'
H H 0.0000 0.0000 'International Tables Vol C Tables 4.2.6.8 and 6.1.1.4'
Cl Cl 0.1484 0.1585 'International Tables Vol C Tables 4.2.6.8 and 6.1.1.4'
F F 0.0171 0.0103 'International Tables Vol C Tables 4.2.6.8 and 6.1.1.4'
O O 0.0106 0.0060 'International Tables Vol C Tables 4.2.6.8 and 6.1.1.4'
P P 0.1023 0.0942 'International Tables Vol C Tables 4.2.6.8 and 6.1.1.4'
Ru Ru -1.2594 0.8363 'International Tables Vol C Tables 4.2.6.8 and 6.1.1.4'
N N 0.0061 0.0033 'International Tables Vol C Tables 4.2.6.8 and 6.1.1.4'

loop_
_geom_angle_atom_site_label_1
_geom_angle_atom_site_label_2
_geom_angle_atom_site_label_3
_geom_angle
_geom_angle_site_symmetry_1
_geom_angle_site_symmetry_3
_geom_angle_publ_flag
N2 Ru1 N1 77.53(16) . . ?
N2 Ru1 C34 99.01(19) . . ?
N1 Ru1 C34 116.0(2) . . ?
N2 Ru1 C31 153.9(2) . . ?
N1 Ru1 C31 127.0(2) . . ?
C34 Ru1 C31 78.8(2) . . ?
N2 Ru1 C35 95.85(18) . . ?
N1 Ru1 C35 152.2(2) . . ?
C34 Ru1 C35 37.6(2) . . ?
C31 Ru1 C35 66.4(2) . . ?
N2 Ru1 C32 162.7(2) . . ?
N1 Ru1 C32 99.74(19) . . ?
C34 Ru1 C32 66.6(2) . . ?
C31 Ru1 C32 36.6(2) . . ?
C35 Ru1 C32 78.6(2) . . ?
N2 Ru1 C33 125.6(2) . . ?
N1 Ru1 C33 94.41(19) . . ?
C34 Ru1 C33 37.1(2) . . ?
C31 Ru1 C33 66.8(2) . . ?
C35 Ru1 C33 67.3(2) . . ?
C32 Ru1 C33 37.2(2) . . ?
N2 Ru1 C30 117.07(19) . . ?
N1 Ru1 C30 164.92(19) . . ?
C34 Ru1 C30 67.5(2) . . ?
C31 Ru1 C30 37.9(2) . . ?
C35 Ru1 C30 36.6(2) . . ?
C32 Ru1 C30 67.5(2) . . ?
C33 Ru1 C30 80.2(2) . . ?
N2 Ru1 Cl1 83.58(11) . . ?
N1 Ru1 Cl1 84.67(12) . . ?
C34 Ru1 Cl1 159.29(18) . . ?
C31 Ru1 Cl1 89.83(16) . . ?
C35 Ru1 Cl1 121.82(17) . . ?
C32 Ru1 Cl1 113.32(17) . . ?
C33 Ru1 Cl1 150.00(17) . . ?
C30 Ru1 Cl1 92.95(16) . . ?
F3 P1 F2 94.3(7) . . ?
F3 P1 F1 100.6(8) . . ?
F2 P1 F1 93.9(5) . . ?
F3 P1 F4 91.6(7) . . ?
F2 P1 F4 87.8(5) . . ?
F1 P1 F4 167.6(6) . . ?
F3 P1 F5 90.3(6) . . ?
F2 P1 F5 175.1(6) . . ?
F1 P1 F5 87.1(5) . . ?
F4 P1 F5 90.2(4) . . ?
F3 P1 F6 172.5(8) . . ?
F2 P1 F6 90.0(6) . . ?
F1 P1 F6 85.2(6) . . ?
F4 P1 F6 82.5(5) . . ?
F5 P1 F6 85.3(5) . . ?
C11 N2 C20 118.4(4) . . ?
C11 N2 Ru1 114.5(3) . . ?
C20 N2 Ru1 126.0(3) . . ?
C12 N1 C13 120.3(4) . . ?
C12 N1 Ru1 115.3(3) . . ?
C13 N1 Ru1 124.3(3) . . ?
C23 O2 C26 117.7(5) . . ?
N2 C11 C10 135.2(5) . . ?
N2 C11 C12 117.0(4) . . ?
C10 C11 C12 107.8(4) . . ?
N1 C12 C4 136.8(5) . . ?
N1 C12 C11 115.3(4) . . ?
C4 C12 C11 107.8(4) . . ?
C9 C10 C5 120.3(5) . . ?
C9 C10 C11 134.5(5) . . ?
C5 C10 C11 105.2(4) . . ?
C14 C13 C18 120.0(5) . . ?
C14 C13 N1 120.1(5) . . ?
C18 C13 N1 119.8(5) . . ?
C21 C20 C25 119.9(5) . . ?
C21 C20 N2 121.1(5) . . ?
C25 C20 N2 119.0(4) . . ?
C3 C4 C5 118.4(5) . . ?
C3 C4 C12 136.7(5) . . ?
C5 C4 C12 104.9(4) . . ?
C10 C5 C6 122.6(5) . . ?
C10 C5 C4 114.3(5) . . ?
C6 C5 C4 123.1(5) . . ?
O2 C23 C22 116.8(5) . . ?
O2 C23 C24 124.3(5) . . ?
C22 C23 C24 118.9(5) . . ?
C31 C32 C33 120.7(6) . . ?
C31 C32 Ru1 71.1(3) . . ?
C33 C32 Ru1 71.5(3) . . ?
C31 C32 H32 119.0 . . ?
C33 C32 H32 119.0 . . ?
Ru1 C32 H32 119.0 . . ?
C16 O1 C19 119.0(7) . . ?
O2 C26 H26A 109.5 . . ?
O2 C26 H26B 109.5 . . ?
H26A C26 H26B 109.5 . . ?
O2 C26 H26C 109.5 . . ?
H26A C26 H26C 109.5 . . ?
H26B C26 H26C 109.5 . . ?
C20 C21 C22 119.3(5) . . ?
C20 C21 H21 120.3 . . ?
C22 C21 H21 120.3 . . ?
C17 C18 C13 119.9(6) . . ?
C17 C18 H18 120.1 . . ?
C13 C18 H18 120.1 . . ?
C10 C9 C8 117.5(6) . . ?
C10 C9 H9 121.2 . . ?
C8 C9 H9 121.2 . . ?
C32 C31 C30 121.9(6) . . ?
C32 C31 Ru1 72.3(3) . . ?
C30 C31 Ru1 72.3(3) . . ?
C32 C31 H31 118.6 . . ?
C30 C31 H31 118.6 . . ?
Ru1 C31 H31 118.6 . . ?
C13 C14 C15 119.6(6) . . ?
C13 C14 H14 120.2 . . ?
C15 C14 H14 120.2 . . ?
C35 C30 C31 116.7(6) . . ?
C35 C30 C28 123.9(6) . . ?
C31 C30 C28 119.3(6) . . ?
C35 C30 Ru1 70.9(3) . . ?
C31 C30 Ru1 69.7(3) . . ?
C28 C30 Ru1 131.7(4) . . ?
C4 C3 C2 118.8(6) . . ?
C4 C3 H3 120.6 . . ?
C2 C3 H3 120.6 . . ?
C23 C22 C21 121.4(5) . . ?
C23 C22 H22 119.3 . . ?
C21 C22 H22 119.3 . . ?
C30 C35 C34 121.5(5) . . ?
C30 C35 Ru1 72.5(3) . . ?
C34 C35 Ru1 70.5(3) . . ?
C30 C35 H35 118.6 . . ?
C34 C35 H35 118.6 . . ?
Ru1 C35 H35 118.6 . . ?
C33 C34 C35 120.7(6) . . ?
C33 C34 Ru1 72.4(3) . . ?
C35 C34 Ru1 71.9(3) . . ?
C33 C34 H34 119.2 . . ?
C35 C34 H34 119.2 . . ?
Ru1 C34 H34 119.2 . . ?
C34 C33 C32 118.5(6) . . ?
C34 C33 C36 120.6(6) . . ?
C32 C33 C36 120.9(6) . . ?
C34 C33 Ru1 70.6(3) . . ?
C32 C33 Ru1 71.3(3) . . ?
C36 C33 Ru1 130.0(4) . . ?
C7 C8 C9 123.3(6) . . ?
C7 C8 H8 118.4 . . ?
C9 C8 H8 118.4 . . ?
C1 C6 C5 116.5(6) . . ?
C1 C6 C7 127.4(6) . . ?
C5 C6 C7 116.1(6) . . ?
O1 C16 C17 116.4(7) . . ?
O1 C16 C15 123.3(7) . . ?
C17 C16 C15 120.3(6) . . ?
C1 C2 C3 122.3(6) . . ?
C1 C2 H2 118.9 . . ?
C3 C2 H2 118.9 . . ?
C27 C28 C30 114.3(7) . . ?
C27 C28 C29 109.9(7) . . ?
C30 C28 C29 108.3(6) . . ?
C27 C28 H28 108.0 . . ?
C30 C28 H28 108.0 . . ?
C29 C28 H28 108.0 . . ?
C25 C24 C23 119.8(5) . . ?
C25 C24 H24 120.1 . . ?
C23 C24 H24 120.1 . . ?
C2 C1 C6 120.8(6) . . ?
C2 C1 H1 119.6 . . ?
C6 C1 H1 119.6 . . ?
C16 C17 C18 120.5(6) . . ?
C16 C17 H17 119.7 . . ?
C18 C17 H17 119.7 . . ?
C20 C25 C24 120.5(5) . . ?
C20 C25 H25 119.7 . . ?
C24 C25 H25 119.7 . . ?
C16 C15 C14 119.5(6) . . ?
C16 C15 H15 120.2 . . ?
C14 C15 H15 120.2 . . ?
C8 C7 C6 120.2(6) . . ?
C8 C7 H7 119.9 . . ?
C6 C7 H7 119.9 . . ?
C33 C36 H36A 109.5 . . ?
C33 C36 H36B 109.5 . . ?
H36A C36 H36B 109.5 . . ?
C33 C36 H36C 109.5 . . ?
H36A C36 H36C 109.5 . . ?
H36B C36 H36C 109.5 . . ?
C28 C27 H27A 109.5 . . ?
C28 C27 H27B 109.5 . . ?
H27A C27 H27B 109.5 . . ?
C28 C27 H27C 109.5 . . ?
H27A C27 H27C 109.5 . . ?
H27B C27 H27C 109.5 . . ?
O1 C19 H19A 109.5 . . ?
O1 C19 H19B 109.5 . . ?
H19A C19 H19B 109.5 . . ?
O1 C19 H19C 109.5 . . ?
H19A C19 H19C 109.5 . . ?
H19B C19 H19C 109.5 . . ?
C28 C29 H29A 109.5 . . ?
C28 C29 H29B 109.5 . . ?
H29A C29 H29B 109.5 . . ?
C28 C29 H29C 109.5 . . ?
H29A C29 H29C 109.5 . . ?
H29B C29 H29C 109.5 . . ?
Cl3 C37 Cl2 111.9(5) . . ?
Cl3 C37 H37A 109.2 . . ?
Cl2 C37 H37A 109.2 . . ?
Cl3 C37 H37B 109.2 . . ?
Cl2 C37 H37B 109.2 . . ?
H37A C37 H37B 107.9 . . ?

loop_
_geom_bond_atom_site_label_1
_geom_bond_atom_site_label_2
_geom_bond_distance
_geom_bond_site_symmetry_2
_geom_bond_publ_flag
Ru1 N2 2.078(4) . ?
Ru1 N1 2.086(4) . ?
Ru1 C34 2.186(5) . ?
Ru1 C31 2.191(5) . ?
Ru1 C35 2.205(5) . ?
Ru1 C32 2.205(5) . ?
Ru1 C33 2.209(5) . ?
Ru1 C30 2.225(5) . ?
Ru1 Cl1 2.3846(14) . ?
P1 F3 1.436(8) . ?
P1 F2 1.506(7) . ?
P1 F1 1.522(7) . ?
P1 F4 1.542(6) . ?
P1 F5 1.563(6) . ?
P1 F6 1.588(8) . ?
Cl2 C37 1.793(14) . ?
N2 C11 1.292(6) . ?
N2 C20 1.427(6) . ?
N1 C12 1.287(6) . ?
N1 C13 1.433(6) . ?
O2 C23 1.359(6) . ?
O2 C26 1.414(7) . ?
C11 C10 1.461(7) . ?
C11 C12 1.472(7) . ?
C12 C4 1.461(7) . ?
C10 C9 1.361(8) . ?
C10 C5 1.403(7) . ?
C13 C14 1.380(8) . ?
C13 C18 1.385(7) . ?
C20 C21 1.366(7) . ?
C20 C25 1.372(7) . ?
C4 C3 1.371(8) . ?
C4 C5 1.415(8) . ?
C5 C6 1.407(7) . ?
C23 C22 1.371(8) . ?
C23 C24 1.377(8) . ?
C32 C31 1.381(9) . ?
C32 C33 1.407(9) . ?
C32 H32 0.9800 . ?
O1 C16 1.355(7) . ?
O1 C19 1.415(10) . ?
C26 H26A 0.9600 . ?
C26 H26B 0.9600 . ?
C26 H26C 0.9600 . ?
C21 C22 1.372(8) . ?
C21 H21 0.9300 . ?
C18 C17 1.369(8) . ?
C18 H18 0.9300 . ?
C9 C8 1.411(9) . ?
C9 H9 0.9300 . ?
C31 C30 1.435(8) . ?
C31 H31 0.9800 . ?
C14 C15 1.390(8) . ?
C14 H14 0.9300 . ?
C30 C35 1.393(8) . ?
C30 C28 1.507(9) . ?
C3 C2 1.418(9) . ?
C3 H3 0.9300 . ?
C22 H22 0.9300 . ?
C35 C34 1.415(9) . ?
C35 H35 0.9800 . ?
C34 C33 1.397(8) . ?
C34 H34 0.9800 . ?
C33 C36 1.501(9) . ?
C8 C7 1.360(10) . ?
C8 H8 0.9300 . ?
C6 C1 1.401(9) . ?
C6 C7 1.416(9) . ?
C16 C17 1.367(9) . ?
C16 C15 1.381(10) . ?
C2 C1 1.362(9) . ?
C2 H2 0.9300 . ?
C28 C27 1.496(12) . ?
C28 C29 1.520(10) . ?
C28 H28 0.9800 . ?
C24 C25 1.375(8) . ?
C24 H24 0.9300 . ?
C1 H1 0.9300 . ?
C17 H17 0.9300 . ?
C25 H25 0.9300 . ?
C15 H15 0.9300 . ?
C7 H7 0.9300 . ?
C36 H36A 0.9600 . ?
C36 H36B 0.9600 . ?
C36 H36C 0.9600 . ?
C27 H27A 0.9600 . ?
C27 H27B 0.9600 . ?
C27 H27C 0.9600 . ?
C19 H19A 0.9600 . ?
C19 H19B 0.9600 . ?
C19 H19C 0.9600 . ?
C29 H29A 0.9600 . ?
C29 H29B 0.9600 . ?
C29 H29C 0.9600 . ?
Cl3 C37 1.691(15) . ?
C37 H37A 0.9700 . ?
C37 H37B 0.9700 . ?

loop_
_geom_torsion_atom_site_label_1
_geom_torsion_atom_site_label_2
_geom_torsion_atom_site_label_3
_geom_torsion_atom_site_label_4
_geom_torsion
_geom_torsion_site_symmetry_1
_geom_torsion_site_symmetry_2
_geom_torsion_site_symmetry_3
_geom_torsion_site_symmetry_4
_geom_torsion_publ_flag
C20 N2 C11 C10 -3.3(8) . . . . ?
Ru1 N2 C11 C10 -171.8(5) . . . . ?
C20 N2 C11 C12 173.7(4) . . . . ?
Ru1 N2 C11 C12 5.2(5) . . . . ?
C13 N1 C12 C4 -6.3(9) . . . . ?
Ru1 N1 C12 C4 170.6(5) . . . . ?
C13 N1 C12 C11 178.4(4) . . . . ?
Ru1 N1 C12 C11 -4.7(5) . . . . ?
N2 C11 C12 N1 -0.3(6) . . . . ?
C10 C11 C12 N1 177.5(4) . . . . ?
N2 C11 C12 C4 -176.9(4) . . . . ?
C10 C11 C12 C4 0.9(5) . . . . ?
N2 C11 C10 C9 -2.5(11) . . . . ?
C12 C11 C10 C9 -179.7(6) . . . . ?
N2 C11 C10 C5 176.4(5) . . . . ?
C12 C11 C10 C5 -0.8(5) . . . . ?
C12 N1 C13 C14 -55.4(7) . . . . ?
Ru1 N1 C13 C14 128.0(5) . . . . ?
C12 N1 C13 C18 126.4(5) . . . . ?
Ru1 N1 C13 C18 -50.2(6) . . . . ?
C11 N2 C20 C21 97.7(6) . . . . ?
Ru1 N2 C20 C21 -95.2(6) . . . . ?
C11 N2 C20 C25 -82.7(6) . . . . ?
Ru1 N2 C20 C25 84.4(5) . . . . ?
N1 C12 C4 C3 0.9(11) . . . . ?
C11 C12 C4 C3 176.4(6) . . . . ?
N1 C12 C4 C5 -176.1(6) . . . . ?
C11 C12 C4 C5 -0.5(5) . . . . ?
C9 C10 C5 C6 -0.3(8) . . . . ?
C11 C10 C5 C6 -179.4(5) . . . . ?
C9 C10 C5 C4 179.6(5) . . . . ?
C11 C10 C5 C4 0.5(6) . . . . ?
C3 C4 C5 C10 -177.6(5) . . . . ?
C12 C4 C5 C10 0.0(6) . . . . ?
C3 C4 C5 C6 2.3(8) . . . . ?
C12 C4 C5 C6 180.0(5) . . . . ?
C26 O2 C23 C22 177.3(6) . . . . ?
C26 O2 C23 C24 -2.5(9) . . . . ?
C25 C20 C21 C22 3.5(9) . . . . ?
N2 C20 C21 C22 -176.9(6) . . . . ?
C14 C13 C18 C17 1.8(8) . . . . ?
N1 C13 C18 C17 -180.0(5) . . . . ?
C5 C10 C9 C8 0.5(9) . . . . ?
C11 C10 C9 C8 179.2(6) . . . . ?
C33 C32 C31 C30 1.3(8) . . . . ?
Ru1 C32 C31 C30 55.0(5) . . . . ?
C33 C32 C31 Ru1 -53.7(5) . . . . ?
C18 C13 C14 C15 -1.9(9) . . . . ?
N1 C13 C14 C15 179.9(5) . . . . ?
C32 C31 C30 C35 -0.2(8) . . . . ?
Ru1 C31 C30 C35 54.8(4) . . . . ?
C32 C31 C30 C28 177.8(5) . . . . ?
Ru1 C31 C30 C28 -127.3(5) . . . . ?
C32 C31 C30 Ru1 -55.0(5) . . . . ?
C5 C4 C3 C2 -2.0(8) . . . . ?
C12 C4 C3 C2 -178.7(6) . . . . ?
O2 C23 C22 C21 -179.9(6) . . . . ?
C24 C23 C22 C21 0.0(10) . . . . ?
C20 C21 C22 C23 -2.2(10) . . . . ?
C31 C30 C35 C34 -1.4(8) . . . . ?
C28 C30 C35 C34 -179.2(5) . . . . ?
Ru1 C30 C35 C34 52.8(5) . . . . ?
C31 C30 C35 Ru1 -54.2(4) . . . . ?
C28 C30 C35 Ru1 128.0(5) . . . . ?
C30 C35 C34 C33 1.9(8) . . . . ?
Ru1 C35 C34 C33 55.6(5) . . . . ?
C30 C35 C34 Ru1 -53.7(5) . . . . ?
C35 C34 C33 C32 -0.8(8) . . . . ?
Ru1 C34 C33 C32 54.6(5) . . . . ?
C35 C34 C33 C36 178.9(5) . . . . ?
Ru1 C34 C33 C36 -125.7(5) . . . . ?
C35 C34 C33 Ru1 -55.4(5) . . . . ?
C31 C32 C33 C34 -0.8(8) . . . . ?
Ru1 C32 C33 C34 -54.3(5) . . . . ?
C31 C32 C33 C36 179.6(6) . . . . ?
Ru1 C32 C33 C36 126.1(6) . . . . ?
C31 C32 C33 Ru1 53.5(5) . . . . ?
C10 C9 C8 C7 -0.7(11) . . . . ?
C10 C5 C6 C1 179.4(5) . . . . ?
C4 C5 C6 C1 -0.6(8) . . . . ?
C10 C5 C6 C7 0.4(8) . . . . ?
C4 C5 C6 C7 -179.6(5) . . . . ?
C19 O1 C16 C17 -167.0(7) . . . . ?
C19 O1 C16 C15 14.1(11) . . . . ?
C4 C3 C2 C1 0.0(10) . . . . ?
C35 C30 C28 C27 -16.2(9) . . . . ?
C31 C30 C28 C27 166.0(6) . . . . ?
Ru1 C30 C28 C27 77.8(8) . . . . ?
C35 C30 C28 C29 106.7(8) . . . . ?
C31 C30 C28 C29 -71.1(8) . . . . ?
Ru1 C30 C28 C29 -159.3(6) . . . . ?
O2 C23 C24 C25 -179.3(6) . . . . ?
C22 C23 C24 C25 0.8(10) . . . . ?
C3 C2 C1 C6 1.8(10) . . . . ?
C5 C6 C1 C2 -1.5(9) . . . . ?
C7 C6 C1 C2 177.4(7) . . . . ?
O1 C16 C17 C18 178.2(6) . . . . ?
C15 C16 C17 C18 -2.8(10) . . . . ?
C13 C18 C17 C16 0.5(9) . . . . ?
C21 C20 C25 C24 -2.7(9) . . . . ?
N2 C20 C25 C24 177.7(5) . . . . ?
C23 C24 C25 C20 0.5(10) . . . . ?
O1 C16 C15 C14 -178.3(6) . . . . ?
C17 C16 C15 C14 2.8(10) . . . . ?
C13 C14 C15 C16 -0.4(10) . . . . ?
C9 C8 C7 C6 0.7(12) . . . . ?
C1 C6 C7 C8 -179.5(7) . . . . ?
C5 C6 C7 C8 -0.6(9) . . . . ?
